data_2008721
loop_
_publ_author_name
'Robert Hammond'
'Jacques Barbier'

_publ_section_title
;
 Hexagonal \b-KFeSiO~4~
;
_journal_issue 7
_journal_name_full 'Acta Crystallographica Section C'
_journal_page_first IUC9900075
_journal_paper_doi 10.1107/S0108270199099242
_journal_volume 55
_journal_year 1999
_chemical_formula_analytical 'Fe0.97 K0.97 O4 Si1.03'
_chemical_formula_moiety 'Fe0.97 K0.97 O4 Si1.03'
_chemical_formula_structural 'Fe0.97 K0.97 O4 Si1.03'
_chemical_formula_sum 'Fe0.97 K0.97 O4 Si1.03'
_chemical_formula_weight 185.03
_chemical_name_common 'potassium iron silicate'
_chemical_name_systematic 'potassium iron silicate'
_space_group_IT_number 182
_symmetry_cell_setting hexagonal
_symmetry_space_group_name_Hall 'P 6c 2c'
_symmetry_space_group_name_H-M 'P 63 2 2'
_audit_creation_method SHELXL
_cell_angle_alpha 90.00
_cell_angle_beta 90.00
_cell_angle_gamma 120.00
_cell_formula_units_Z 2
_cell_length_a 5.2600(7)
_cell_length_b 5.2600(7)
_cell_length_c 8.801(2)
_cell_measurement_reflns_used 20
_cell_measurement_temperature 293(2)
_cell_measurement_theta_max 20.0
_cell_measurement_theta_min 4.0
_cell_volume 210.88(6)
_computing_cell_refinement 'SHELXTL-Plus (Sheldrick, 1991)'
_computing_data_collection 'SHELXTL-Plus (Sheldrick, 1991)'
_computing_data_reduction 'SHELXTL-Plus (Sheldrick, 1991)'
_computing_molecular_graphics 'SHELXP93 (Sheldrick, 1993)'
_computing_publication_material 'SHELXL93 (Sheldrick, 1993)'
_computing_structure_refinement 'SHELXL93 (Sheldrick, 1993)'
_computing_structure_solution 'SHELXS86 (Sheldrick, 1990)'
_diffrn_ambient_temperature 293(2)
_diffrn_measurement_device 'Siemens R3m/v diffractometer'
_diffrn_measurement_method 'scintillation counter'
_diffrn_radiation_monochromator graphite
_diffrn_radiation_source 'fine-focus sealed tube'
_diffrn_radiation_type AgK\a
_diffrn_radiation_wavelength 0.56086
_diffrn_reflns_av_R_equivalents 0.0257
_diffrn_reflns_av_sigmaI/netI 0.0206
_diffrn_reflns_limit_h_max 0
_diffrn_reflns_limit_h_min -7
_diffrn_reflns_limit_k_max 7
_diffrn_reflns_limit_k_min 0
_diffrn_reflns_limit_l_max 13
_diffrn_reflns_limit_l_min -13
_diffrn_reflns_number 1138
_diffrn_reflns_theta_max 25.04
_diffrn_reflns_theta_min 3.53
_diffrn_standards_decay_% 0
_diffrn_standards_interval_count 100
_diffrn_standards_number 3
_exptl_absorpt_coefficient_mu 2.367
_exptl_absorpt_correction_T_max 0.808
_exptl_absorpt_correction_T_min 0.720
_exptl_absorpt_correction_type '\y scan'
_exptl_absorpt_process_details 'SHELXTL-Plus (Sheldrick, 1991)'
_exptl_crystal_colour 'light brown'
_exptl_crystal_density_diffrn 2.914
_exptl_crystal_density_meas ?
_exptl_crystal_description 'hexagonal prism'
_exptl_crystal_F_000 180
_exptl_crystal_size_max 0.15
_exptl_crystal_size_mid 0.09
_exptl_crystal_size_min 0.09
_refine_diff_density_max 0.415
_refine_diff_density_min -0.299
_refine_ls_abs_structure_details 'Flack (1983)'
_refine_ls_abs_structure_Flack 0.0(3)
_refine_ls_extinction_coef 0.046(12)
_refine_ls_extinction_method SHELXL93
_refine_ls_goodness_of_fit_all 0.982
_refine_ls_goodness_of_fit_obs 1.114
_refine_ls_matrix_type full
_refine_ls_number_parameters 17
_refine_ls_number_reflns 257
_refine_ls_number_restraints 0
_refine_ls_restrained_S_all 1.177
_refine_ls_restrained_S_obs 1.114
_refine_ls_R_factor_all 0.0320
_refine_ls_R_factor_obs 0.0189
_refine_ls_shift/esd_max 0.005
_refine_ls_shift/esd_mean 0.001
_refine_ls_structure_factor_coef Fsqd
_refine_ls_weighting_details 'w = 1/[\s^2^(Fo^2^)+(0.0276P)^2^] where P = (Fo^2^+2Fc^2^)/3'
_refine_ls_weighting_scheme calc
_refine_ls_wR_factor_all 0.0563
_refine_ls_wR_factor_obs 0.0452
_reflns_number_observed 190
_reflns_number_total 260
_reflns_observed_criterion I>2\s(I)
_cod_data_source_file qb0099.cif
_cod_data_source_block IUC9900075
_cod_depositor_comments
;
The following automatic conversions were performed:

'_exptl_crystal_density_meas' value 'not measured' was changed to '?'
- the value is perceived as not measured.

Automatic conversion script
Id: cif_fix_values 3008 2015-01-20 13:52:24Z robertas 

The following automatic conversions were performed:

'_refine_ls_weighting_scheme' value 'calc w =
1/[\s^2^(Fo^2^)+(0.0276P)^2^] where P = (Fo^2^+2Fc^2^)/3' was changed
to 'calc'. New tag '_refine_ls_weighting_details' was created. The
value of the new tag was set to 'w = 1/[\s^2^(Fo^2^)+(0.0276P)^2^]
where P = (Fo^2^+2Fc^2^)/3'.

Automatic conversion script
Id: cif_fix_values 3143 2015-03-26 13:38:13Z robertas 
;
_cod_database_code 2008721

loop_
_symmetry_equiv_pos_as_xyz
'x, y, z'
'-y, x-y, z'
'-x+y, -x, z'
'-x, -y, z+1/2'
'y, -x+y, z+1/2'
'x-y, x, z+1/2'
'y, x, -z'
'x-y, -y, -z'
'-x, -x+y, -z'
'-y, -x, -z+1/2'
'-x+y, y, -z+1/2'
'x, x-y, -z+1/2'

loop_
_atom_site_aniso_label
_atom_site_aniso_U_11
_atom_site_aniso_U_22
_atom_site_aniso_U_33
_atom_site_aniso_U_12
_atom_site_aniso_U_13
_atom_site_aniso_U_23
Fe 0.0205(2) 0.0205(2) 0.0247(2) 0.01025(9) 0.000 0.000
Si 0.0205(2) 0.0205(2) 0.0247(2) 0.01025(9) 0.000 0.000
K 0.0298(3) 0.0298(3) 0.0323(5) 0.01491(14) 0.000 0.000
O1 0.0392(12) 0.0352(10) 0.096(2) 0.0196(6) 0.001(2) 0.0007(9)
O2 0.030(4) 0.114(8) 0.033(2) 0.015(2) 0.000 -0.01(4)

loop_
_atom_site_label
_atom_site_fract_x
_atom_site_fract_y
_atom_site_fract_z
_atom_site_U_iso_or_equiv
_atom_site_thermal_displace_type
_atom_site_calc_flag
_atom_site_refinement_flags
_atom_site_occupancy
_atom_site_disorder_group
_atom_site_type_symbol
Fe 0.6667 0.3333 0.05689(6) 0.0219(2) Uani d SP 0.485 . Fe
Si 0.6667 0.3333 0.05689(6) 0.0219(2) Uani d SP 0.515 . Si
K 0.0000 0.0000 0.2500 0.0306(2) Uani d SP 0.97 . K
O1 0.0000 0.6180(5) 0.0000 0.0565(7) Uani d S 1 . O
O2 0.6014(19) 0.3007(10) 0.2500 0.068(4) Uani d SP 0.33333 . O

loop_
_atom_type_symbol
_atom_type_description
_atom_type_scat_dispersion_real
_atom_type_scat_dispersion_imag
_atom_type_scat_source
O O 0.0056 0.0036 'International Tables Vol C Tables 4.2.6.8 and 6.1.1.4'
Si Si 0.0522 0.0431 'International Tables Vol C Tables 4.2.6.8 and 6.1.1.4'
K K 0.1399 0.1562 'International Tables Vol C Tables 4.2.6.8 and 6.1.1.4'
Fe Fe 0.2886 0.5448 'International Tables Vol C Tables 4.2.6.8 and 6.1.1.4'

loop_
_geom_angle_atom_site_label_1
_geom_angle_atom_site_label_2
_geom_angle_atom_site_label_3
_geom_angle_site_symmetry_1
_geom_angle_site_symmetry_3
_geom_angle
O1 Fe O1 3 1_655 111.85(2)
O1 Fe O1 3 2_665 111.85(2)
O1 Fe O1 1_655 2_665 111.85(2)
O1 Fe O2 3 2_655 99.1(2)
O1 Fe O2 1_655 2_655 105.39(6)
O1 Fe O2 2_665 2_655 116.1(3)
O2 Fe O2 2_655 3_665 17.2(5)
O2 Fe O2 2_655 . 17.2(5)
O2 Fe O2 3_665 . 17.2(5)
Si O1 Fe 7 7 0.00(3)
Si O1 Fe 7 1_455 137.6(2)
Fe O1 Fe 7 1_455 137.6(2)
Si O1 Si 7 1_455 137.6(2)
Fe O1 Si 7 1_455 137.6(2)
Fe O1 Si 1_455 1_455 0.00(3)
Si O1 K 7 1_565 117.36(5)
Fe O1 K 7 1_565 117.36(5)
Fe O1 K 1_455 1_565 91.63(4)
Si O1 K 1_455 1_565 91.63(4)
Si O1 K 7 4_564 91.63(4)
Fe O1 K 7 4_564 91.63(4)
Fe O1 K 1_455 4_564 117.36(5)
Si O1 K 1_455 4_564 117.36(5)
K O1 K 1_565 4_564 95.19(8)
O2 O2 O2 2_655 3_665 60.000(6)
O2 O2 Si 2_655 10_665 81.4(2)
O2 O2 Si 3_665 10_665 81.4(2)
O2 O2 Fe 2_655 10_665 81.4(2)
O2 O2 Fe 3_665 10_665 81.4(2)
Si O2 Fe 10_665 10_665 0.000(6)
O2 O2 Si 2_655 . 81.4(2)
O2 O2 Si 3_665 . 81.4(2)
Si O2 Si 10_665 . 160.2(6)
Fe O2 Si 10_665 . 160.2(6)
O2 O2 Fe 2_655 . 81.4(2)
O2 O2 Fe 3_665 . 81.4(2)
Si O2 Fe 10_665 . 160.2(6)
Fe O2 Fe 10_665 . 160.2(6)
Si O2 Fe . . 0.000(6)
O2 O2 K 2_655 . 150.0010(10)
O2 O2 K 3_665 . 149.999(2)
Si O2 K 10_665 . 99.9(3)
Fe O2 K 10_665 . 99.9(3)
Si O2 K . . 99.9(3)
Fe O2 K . . 99.9(3)
O2 O2 K 2_655 1_665 85.38(13)
O2 O2 K 3_665 1_665 25.38(13)
Si O2 K 10_665 1_665 84.4(2)
Fe O2 K 10_665 1_665 84.4(2)
Si O2 K . 1_665 84.4(2)
Fe O2 K . 1_665 84.4(2)
K O2 K . 1_665 124.62(13)
O2 O2 K 2_655 1_655 25.38(13)
O2 O2 K 3_665 1_655 85.38(13)
Si O2 K 10_665 1_655 84.4(2)
Fe O2 K 10_665 1_655 84.4(2)
Si O2 K . 1_655 84.4(2)
Fe O2 K . 1_655 84.4(2)
K O2 K . 1_655 124.62(13)
K O2 K 1_665 1_655 110.8(3)

loop_
_geom_bond_atom_site_label_1
_geom_bond_atom_site_label_2
_geom_bond_site_symmetry_2
_geom_bond_distance
_geom_bond_publ_flag
Fe O1 3 1.7150(10) ?
Fe O1 1_655 1.7150(10) ?
Fe O1 2_665 1.7150(10) ?
Fe O2 2_655 1.725(2) ?
Fe O2 3_665 1.725(2) ?
Fe O2 . 1.725(2) ?
Si O1 3 1.7150(10) ?
Si O1 1_655 1.7150(10) ?
Si O1 2_665 1.7150(10) ?
Si O2 2_655 1.725(2) ?
Si O2 3_665 1.725(2) ?
Si O2 . 1.725(2) ?
K O2 3 2.740(9) ?
K O2 . 2.740(9) ?
K O2 2 2.740(9) ?
K O1 6_655 2.980(2) ?
K O1 4_565 2.980(2) ?
K O1 3_455 2.980(2) ?
K O1 1_545 2.980(2) ?
K O1 5_445 2.980(2) ?
K O1 2_665 2.980(2) ?
K O2 2_655 3.196(5) ?
K O2 1_445 3.196(5) ?
K O2 3_665 3.196(5) ?
